data_2210658
loop_
_publ_author_name
'Shan Liu'
'Jing Heng'
'Hong-Jun Zhu'

_publ_section_title
;
 2,5-Dibenzoylterephthalic acid pyridine tetrasolvate
;
_journal_coeditor_code HK2121
_journal_issue 10
_journal_name_full 'Acta Crystallographica Section E'
_journal_page_first o4631
_journal_page_last o4633
_journal_paper_doi 10.1107/S1600536806038256
_journal_volume 62
_journal_year 2006
_chemical_formula_iupac 'C22 H14 O6, 4C5 H5 N'
_chemical_formula_moiety 'C22 H14 O6, 4C5 H5 N'
_chemical_formula_sum 'C42 H34 N4 O6'
_chemical_formula_weight 690.73
_chemical_name_systematic
;
2,5-Dibenzoylterephthalic acid pyridine tetrasolvate
;
_space_group_IT_number 14
_symmetry_cell_setting monoclinic
_symmetry_space_group_name_Hall '-P 2ybc'
_symmetry_space_group_name_H-M 'P 1 21/c 1'
_atom_sites_solution_hydrogens geom
_atom_sites_solution_primary direct
_atom_sites_solution_secondary difmap
_audit_creation_method SHELXL-97
_cell_angle_alpha 90.00
_cell_angle_beta 90.75(3)
_cell_angle_gamma 90.00
_cell_formula_units_Z 2
_cell_length_a 9.990(3)
_cell_length_b 8.3130(10)
_cell_length_c 21.437(2)
_cell_measurement_reflns_used 25
_cell_measurement_temperature 294(2)
_cell_measurement_theta_max 12
_cell_measurement_theta_min 10
_cell_volume 1780.1(6)
_computing_cell_refinement 'CAD-4 Software'
_computing_data_collection 'CAD-4 Software (Enraf--Nonius, 1985)'
_computing_data_reduction 'XCAD4 (Harms & Wocadlo, 1995)'
_computing_molecular_graphics 'SHELXTL (Bruker, 2000)'
_computing_publication_material SHELXTL
_computing_structure_refinement 'SHELXL97 (Sheldrick, 1997)'
_computing_structure_solution 'SHELXS97 (Sheldrick, 1997)'
_diffrn_ambient_temperature 294(2)
_diffrn_measured_fraction_theta_full 0.995
_diffrn_measured_fraction_theta_max 0.995
_diffrn_measurement_device_type 'Enraf--Nonius CAD-4'
_diffrn_measurement_method \w/2\q
_diffrn_radiation_monochromator graphite
_diffrn_radiation_source 'fine-focus sealed tube'
_diffrn_radiation_type MoK\a
_diffrn_radiation_wavelength 0.71073
_diffrn_reflns_av_R_equivalents 0.0482
_diffrn_reflns_av_sigmaI/netI 0.1068
_diffrn_reflns_limit_h_max 12
_diffrn_reflns_limit_h_min 0
_diffrn_reflns_limit_k_max 10
_diffrn_reflns_limit_k_min 0
_diffrn_reflns_limit_l_max 26
_diffrn_reflns_limit_l_min -26
_diffrn_reflns_number 3678
_diffrn_reflns_theta_full 25.99
_diffrn_reflns_theta_max 25.99
_diffrn_reflns_theta_min 1.90
_diffrn_standards_decay_% 0
_diffrn_standards_interval_time 120
_diffrn_standards_number 3
_exptl_absorpt_coefficient_mu 0.087
_exptl_absorpt_correction_T_max 0.9827
_exptl_absorpt_correction_T_min 0.9743
_exptl_absorpt_correction_type psi-scan
_exptl_absorpt_process_details '(North <i>et al.</i>,  1968)'
_exptl_crystal_colour colorless
_exptl_crystal_density_diffrn 1.289
_exptl_crystal_density_method 'not measured'
_exptl_crystal_description plate
_exptl_crystal_F_000 724
_exptl_crystal_size_max 0.30
_exptl_crystal_size_mid 0.20
_exptl_crystal_size_min 0.20
_refine_diff_density_max 0.187
_refine_diff_density_min -0.190
_refine_ls_extinction_coef 0.023(2)
_refine_ls_extinction_expression Fc^*^=kFc[1+0.001xFc^2^\l^3^/sin(2\q)]^-1/4^
_refine_ls_extinction_method SHELXL97
_refine_ls_goodness_of_fit_ref 1.059
_refine_ls_hydrogen_treatment constr
_refine_ls_matrix_type full
_refine_ls_number_parameters 236
_refine_ls_number_reflns 3476
_refine_ls_number_restraints 0
_refine_ls_restrained_S_all 1.059
_refine_ls_R_factor_all 0.2057
_refine_ls_R_factor_gt 0.0757
_refine_ls_shift/su_max 0.001
_refine_ls_shift/su_mean 0.000
_refine_ls_structure_factor_coef Fsqd
_refine_ls_weighting_details 'calc w=1/[\s^2^(Fo^2^)+(0.05P)^2^+0.8P] where P=(Fo^2^+2Fc^2^)/3'
_refine_ls_weighting_scheme calc
_refine_ls_wR_factor_gt 0.1389
_refine_ls_wR_factor_ref 0.1877
_reflns_number_gt 1385
_reflns_number_total 3476
_reflns_threshold_expression I>2\s(I)
_cod_data_source_file hk2121.cif
_cod_data_source_block I
_cod_original_sg_symbol_H-M 'P 21/c'
_cod_database_code 2210658
_cod_database_fobs_code 2210658

loop_
_symmetry_equiv_pos_as_xyz
'x, y, z'
'-x, y+1/2, -z+1/2'
'-x, -y, -z'
'x, -y-1/2, z-1/2'

loop_
_atom_site_type_symbol
_atom_site_label
_atom_site_fract_x
_atom_site_fract_y
_atom_site_fract_z
_atom_site_U_iso_or_equiv
_atom_site_adp_type
_atom_site_calc_flag
_atom_site_refinement_flags
_atom_site_occupancy
N N1 0.5613(4) 0.7254(5) 0.43709(19) 0.0666(11) Uani d . 1
N N2 -0.2947(6) 0.2783(6) 0.8317(3) 0.0996(16) Uani d . 1
O O1 -0.0527(3) 0.5204(4) 0.66736(14) 0.0711(10) Uani d . 1
O O2 -0.3107(3) 0.5272(4) 0.58761(15) 0.0744(10) Uani d . 1
O O3 -0.3352(3) 0.3417(4) 0.51340(13) 0.0706(10) Uani d . 1
H H3B -0.4104 0.3332 0.5278 0.106 Uiso calc R 1
C C1 0.6377(6) 0.8460(8) 0.4551(2) 0.0884(17) Uani d . 1
H H1B 0.6122 0.9073 0.4892 0.106 Uiso calc R 1
C C2 0.6015(5) 0.6388(7) 0.3903(3) 0.0896(18) Uani d . 1
H H2A 0.5488 0.5522 0.3776 0.107 Uiso calc R 1
C C3 0.7149(7) 0.6678(10) 0.3592(3) 0.122(3) Uani d . 1
H H3A 0.7384 0.6038 0.3255 0.147 Uiso calc R 1
C C4 0.7930(6) 0.7885(11) 0.3771(3) 0.114(3) Uani d . 1
H H4A 0.8734 0.8073 0.3570 0.137 Uiso calc R 1
C C5 0.7552(6) 0.8845(8) 0.4247(3) 0.101(2) Uani d . 1
H H5A 0.8062 0.9731 0.4367 0.121 Uiso calc R 1
C C6 -0.4843(7) 0.4756(9) 0.7819(3) 0.108(2) Uani d . 1
H H6A -0.5488 0.5440 0.7649 0.129 Uiso calc R 1
C C7 -0.5115(6) 0.3858(8) 0.8325(3) 0.0902(18) Uani d . 1
H H7A -0.5953 0.3903 0.8508 0.108 Uiso calc R 1
C C8 -0.4157(7) 0.2897(7) 0.8559(3) 0.0944(19) Uani d . 1
H H8A -0.4351 0.2281 0.8908 0.113 Uiso calc R 1
C C9 -0.3609(7) 0.4650(8) 0.7562(3) 0.0965(19) Uani d . 1
H H9A -0.3398 0.5247 0.7209 0.116 Uiso calc R 1
C C10 -0.2709(6) 0.3671(8) 0.7825(3) 0.0921(19) Uani d . 1
H H10A -0.1863 0.3615 0.7650 0.111 Uiso calc R 1
C C11 -0.1501(5) 1.1053(6) 0.6513(2) 0.0700(14) Uani d . 1
H H11A -0.1700 1.2134 0.6574 0.084 Uiso calc R 1
C C12 -0.1417(5) 1.0457(6) 0.5919(2) 0.0738(15) Uani d . 1
H H12A -0.1547 1.1132 0.5578 0.089 Uiso calc R 1
C C13 -0.1138(4) 0.8855(5) 0.5831(2) 0.0585(12) Uani d . 1
H H13A -0.1082 0.8445 0.5428 0.070 Uiso calc R 1
C C14 -0.0942(4) 0.7857(5) 0.63338(19) 0.0446(10) Uani d . 1
C C15 -0.1029(4) 0.8473(6) 0.6928(2) 0.0570(12) Uani d . 1
H H15A -0.0906 0.7804 0.7272 0.068 Uiso calc R 1
C C16 -0.1297(5) 1.0079(6) 0.7012(2) 0.0665(14) Uani d . 1
H H16A -0.1339 1.0500 0.7413 0.080 Uiso calc R 1
C C17 -0.0644(4) 0.6116(5) 0.62380(19) 0.0475(11) Uani d . 1
C C18 -0.0358(4) 0.5550(5) 0.55887(17) 0.0420(10) Uani d . 1
C C19 -0.1288(4) 0.4738(5) 0.52174(17) 0.0407(10) Uani d . 1
C C20 -0.2679(4) 0.4501(5) 0.54476(19) 0.0490(11) Uani d . 1
C C21 -0.0917(4) 0.4184(5) 0.46372(18) 0.0462(11) Uani d . 1
H H21A -0.1535 0.3621 0.4393 0.055 Uiso calc R 1

loop_
_atom_site_aniso_label
_atom_site_aniso_U_11
_atom_site_aniso_U_22
_atom_site_aniso_U_33
_atom_site_aniso_U_12
_atom_site_aniso_U_13
_atom_site_aniso_U_23
N1 0.054(2) 0.068(3) 0.078(3) -0.005(2) 0.009(2) 0.001(2)
N2 0.112(4) 0.074(4) 0.113(4) 0.024(3) 0.011(3) -0.006(3)
O1 0.099(3) 0.058(2) 0.0564(19) 0.0103(19) 0.0143(17) 0.0088(17)
O2 0.062(2) 0.079(2) 0.083(2) -0.0136(18) 0.0312(17) -0.025(2)
O3 0.0495(17) 0.088(2) 0.075(2) -0.0235(18) 0.0161(16) -0.0201(19)
C1 0.082(4) 0.106(5) 0.078(4) -0.017(4) 0.000(3) -0.005(3)
C2 0.090(4) 0.067(4) 0.112(5) -0.006(3) 0.036(4) -0.002(3)
C3 0.089(5) 0.156(7) 0.123(6) -0.002(5) 0.044(4) -0.010(5)
C4 0.061(4) 0.178(8) 0.104(5) -0.018(5) 0.014(4) 0.049(6)
C5 0.087(5) 0.116(6) 0.098(5) -0.047(4) -0.022(4) 0.038(4)
C6 0.086(5) 0.130(6) 0.106(5) 0.018(4) -0.013(4) 0.012(5)
C7 0.064(4) 0.114(5) 0.093(4) -0.006(4) 0.010(3) -0.001(4)
C8 0.113(5) 0.075(4) 0.096(5) -0.005(4) 0.019(4) 0.016(4)
C9 0.101(5) 0.103(5) 0.085(4) -0.017(4) 0.005(4) 0.011(4)
C10 0.084(4) 0.098(5) 0.095(5) 0.000(4) 0.017(4) -0.034(4)
C11 0.081(4) 0.047(3) 0.083(4) -0.003(3) 0.013(3) -0.010(3)
C12 0.103(4) 0.047(3) 0.071(4) 0.006(3) 0.012(3) 0.006(3)
C13 0.074(3) 0.047(3) 0.055(3) 0.004(3) 0.006(2) -0.005(2)
C14 0.039(2) 0.045(3) 0.050(3) -0.001(2) 0.0042(19) 0.000(2)
C15 0.056(3) 0.066(3) 0.049(3) 0.000(3) 0.006(2) -0.006(2)
C16 0.076(3) 0.064(4) 0.059(3) -0.001(3) 0.006(3) -0.019(3)
C17 0.042(2) 0.049(3) 0.052(3) -0.002(2) 0.006(2) -0.001(2)
C18 0.047(2) 0.037(2) 0.043(2) 0.002(2) 0.008(2) 0.003(2)
C19 0.040(2) 0.038(2) 0.044(2) 0.002(2) 0.0089(18) 0.001(2)
C20 0.045(3) 0.052(3) 0.049(3) -0.003(2) 0.006(2) 0.002(2)
C21 0.044(2) 0.043(3) 0.052(3) -0.005(2) 0.002(2) 0.000(2)

loop_
_atom_type_symbol
_atom_type_description
_atom_type_scat_dispersion_real
_atom_type_scat_dispersion_imag
_atom_type_scat_source
C C 0.0033 0.0016 'International Tables Vol C Tables 4.2.6.8 and 6.1.1.4'
H H 0.0000 0.0000 'International Tables Vol C Tables 4.2.6.8 and 6.1.1.4'
N N 0.0061 0.0033 'International Tables Vol C Tables 4.2.6.8 and 6.1.1.4'
O O 0.0106 0.0060 'International Tables Vol C Tables 4.2.6.8 and 6.1.1.4'

loop_
_geom_angle_atom_site_label_1
_geom_angle_atom_site_label_2
_geom_angle_atom_site_label_3
_geom_angle_site_symmetry_1
_geom_angle_site_symmetry_3
_geom_angle
_geom_angle_publ_flag
C2 N1 C1 . . 117.6(5) yes
C10 N2 C8 . . 116.7(6) yes
N1 C1 C5 . . 122.0(6) yes
N1 C1 H1B . . 119.0 ?
C5 C1 H1B . . 119.0 ?
N1 C2 C3 . . 123.6(6) yes
N1 C2 H2A . . 118.2 ?
C3 C2 H2A . . 118.2 ?
C4 C3 C2 . . 119.4(7) ?
C4 C3 H3A . . 120.3 ?
C2 C3 H3A . . 120.3 ?
C3 C4 C5 . . 119.7(6) ?
C3 C4 H4A . . 120.2 ?
C5 C4 H4A . . 120.2 ?
C4 C5 C1 . . 117.7(6) ?
C4 C5 H5A . . 121.2 ?
C1 C5 H5A . . 121.2 ?
C20 O3 H3B . . 109.5 ?
N2 C8 C7 . . 123.2(6) yes
N2 C10 C9 . . 123.8(6) yes
C16 C11 C12 . . 120.5(5) ?
C16 C11 H11A . . 119.8 ?
C12 C11 H11A . . 119.8 ?
C11 C12 C13 . . 119.6(5) ?
C11 C12 H12A . . 120.2 ?
C13 C12 H12A . . 120.2 ?
C12 C13 C14 . . 120.3(4) ?
C12 C13 H13A . . 119.9 ?
C14 C13 H13A . . 119.9 ?
C15 C14 C13 . . 119.5(4) ?
C15 C14 C17 . . 120.2(4) ?
C13 C14 C17 . . 120.3(4) ?
C14 C15 C16 . . 119.8(5) ?
C14 C15 H15A . . 120.1 ?
C16 C15 H15A . . 120.1 ?
C11 C16 C15 . . 120.3(5) ?
C11 C16 H16A . . 119.8 ?
C15 C16 H16A . . 119.8 ?
O1 C17 C14 . . 121.3(4) yes
O1 C17 C18 . . 120.2(4) yes
C14 C17 C18 . . 118.2(4) ?
C21 C18 C19 3_566 . 119.2(3) ?
C21 C18 C17 3_566 . 117.4(4) ?
C19 C18 C17 . . 123.4(3) ?
C21 C19 C18 . . 119.5(3) ?
C21 C19 C20 . . 121.0(4) ?
C18 C19 C20 . . 119.5(3) ?
O2 C20 O3 . . 125.2(4) yes
O2 C20 C19 . . 121.5(4) yes
O3 C20 C19 . . 113.3(4) yes
C19 C21 C18 . 3_566 121.3(4) ?
C19 C21 H21A . . 119.3 ?
C18 C21 H21A 3_566 . 119.3 ?
C10 C9 C6 . . 118.5(6) ?
C10 C9 H9A . . 120.8 ?
C6 C9 H9A . . 120.8 ?
N2 C8 H8A . . 118.4 ?
C7 C8 H8A . . 118.4 ?
N2 C10 H10A . . 118.1 ?
C9 C10 H10A . . 118.1 ?
C7 C6 C9 . . 119.0(6) ?
C7 C6 H6A . . 120.5 ?
C9 C6 H6A . . 120.5 ?
C8 C7 C6 . . 118.8(6) ?
C8 C7 H7A . . 120.6 ?
C6 C7 H7A . . 120.6 ?

loop_
_geom_bond_atom_site_label_1
_geom_bond_atom_site_label_2
_geom_bond_site_symmetry_2
_geom_bond_distance
_geom_bond_publ_flag
N1 C1 . 1.315(6) yes
N1 C2 . 1.303(6) yes
C1 C5 . 1.387(7) ?
C1 H1B . 0.9300 ?
C2 C3 . 1.344(7) ?
C2 H2A . 0.9300 ?
C3 C4 . 1.324(9) ?
C3 H3A . 0.9300 ?
C4 C5 . 1.354(8) ?
C4 H4A . 0.9300 ?
C5 H5A . 0.9300 ?
O1 C17 . 1.207(4) yes
O2 C20 . 1.203(4) yes
O3 C20 . 1.305(5) yes
O3 H3B . 0.8200 ?
C11 C16 . 1.355(6) ?
C11 C12 . 1.368(6) ?
C11 H11A . 0.9300 ?
C12 C13 . 1.374(6) ?
C12 H12A . 0.9300 ?
C13 C14 . 1.372(5) ?
C13 H13A . 0.9300 ?
C14 C15 . 1.377(5) ?
C14 C17 . 1.492(6) ?
C15 C16 . 1.374(6) ?
C15 H15A . 0.9300 ?
C16 H16A . 0.9300 ?
C17 C18 . 1.500(5) ?
C18 C21 3_566 1.386(5) ?
C18 C19 . 1.390(5) ?
C19 C21 . 1.382(5) ?
C19 C20 . 1.494(5) ?
C21 C18 3_566 1.386(5) ?
C21 H21A . 0.9300 ?
C9 C10 . 1.333(7) ?
C9 C6 . 1.360(7) ?
C9 H9A . 0.9300 ?
N2 C8 . 1.325(7) yes
N2 C10 . 1.312(7) yes
C8 C7 . 1.339(7) ?
C8 H8A . 0.9300 ?
C10 H10A . 0.9300 ?
C6 C7 . 1.347(7) ?
C6 H6A . 0.9300 ?
C7 H7A . 0.9300 ?

loop_
_geom_hbond_atom_site_label_D
_geom_hbond_atom_site_label_H
_geom_hbond_atom_site_label_A
_geom_hbond_site_symmetry_A
_geom_hbond_distance_DH
_geom_hbond_distance_HA
_geom_hbond_distance_DA
_geom_hbond_angle_DHA
_geom_hbond_publ_flag
O3 H3B N1 3_566 0.8200 1.7600 2.569(5) 168. yes
C2 H2A O2 3_566 0.9300 2.5900 3.256(6) 129 yes

loop_
_geom_torsion_atom_site_label_1
_geom_torsion_atom_site_label_2
_geom_torsion_atom_site_label_3
_geom_torsion_atom_site_label_4
_geom_torsion_site_symmetry_1
_geom_torsion_site_symmetry_4
_geom_torsion
C2 N1 C1 C5 . . 1.9(8)
C1 N1 C2 C3 . . -1.0(9)
N1 C2 C3 C4 . . 1.3(10)
C2 C3 C4 C5 . . -2.4(11)
C3 C4 C5 C1 . . 3.3(10)
N1 C1 C5 C4 . . -3.0(9)
C16 C11 C12 C13 . . 0.8(8)
C11 C12 C13 C14 . . -0.2(7)
C12 C13 C14 C15 . . 0.1(7)
C12 C13 C14 C17 . . 179.8(4)
C13 C14 C15 C16 . . -0.6(6)
C17 C14 C15 C16 . . 179.7(4)
C12 C11 C16 C15 . . -1.3(7)
C14 C15 C16 C11 . . 1.2(7)
C15 C14 C17 O1 . . 3.0(6)
C13 C14 C17 O1 . . -176.7(4)
C15 C14 C17 C18 . . -171.1(4)
C13 C14 C17 C18 . . 9.2(6)
O1 C17 C18 C21 . 3_566 -94.4(5)
C14 C17 C18 C21 . 3_566 79.8(5)
O1 C17 C18 C19 . . 83.6(5)
C14 C17 C18 C19 . . -102.3(5)
C21 C18 C19 C21 3_566 . 1.4(6)
C17 C18 C19 C21 . . -176.5(4)
C21 C18 C19 C20 3_566 . -177.7(4)
C17 C18 C19 C20 . . 4.4(6)
C21 C19 C20 O2 . . -162.8(4)
C18 C19 C20 O2 . . 16.3(6)
C21 C19 C20 O3 . . 16.3(5)
C18 C19 C20 O3 . . -164.6(3)
C18 C19 C21 C18 . 3_566 -1.4(6)
C20 C19 C21 C18 . 3_566 177.7(4)
C10 N2 C8 C7 . . 0.1(9)
C8 N2 C10 C9 . . -0.5(9)
C6 C9 C10 N2 . . 0.8(10)
C10 C9 C6 C7 . . -0.8(9)
N2 C8 C7 C6 . . -0.1(10)
C9 C6 C7 C8 . . 0.5(10)
